data_4121710
loop_
_publ_author_name
'Chalmers, Brian A.'
'B\"uhl, Michael'
'Athukorala Arachchige, Kasun S.'
'Slawin, Alexandra M. Z.'
'Kilian, Petr'

_publ_section_title
;
 Geometrically enforced donor-facilitated dehydrocoupling leading to an
 isolable arsanylidine-phosphorane.
;
_journal_issue 17
_journal_name_full 'Journal of the American Chemical Society'
_journal_page_first 6247
_journal_page_last 6250
_journal_paper_doi 10.1021/ja502625z
_journal_volume 136
_journal_year 2014
_chemical_formula_moiety 'C18 H22 As Cl2 P'
_chemical_formula_sum 'C18 H22 As Cl2 P'
_chemical_formula_weight 415.15
_chemical_name_systematic
; 
 ? 
;
_space_group_IT_number 14
_symmetry_cell_setting monoclinic
_symmetry_space_group_name_Hall '-P 2ybc'
_symmetry_space_group_name_H-M 'P 1 21/c 1'
_atom_sites_solution_hydrogens geom
_atom_sites_solution_primary direct
_atom_sites_solution_secondary difmap
_audit_creation_method SHELXL-97
_cell_angle_alpha 90.00
_cell_angle_beta 108.209(6)
_cell_angle_gamma 90.00
_cell_formula_units_Z 4
_cell_length_a 11.556(4)
_cell_length_b 11.052(3)
_cell_length_c 14.829(5)
_cell_measurement_reflns_used 6641
_cell_measurement_temperature 93(2)
_cell_measurement_theta_max 28.8
_cell_measurement_theta_min 1.9
_cell_volume 1799.1(10)
_computing_cell_refinement 'CrystalClear-SM Expert 2.0 (Rigaku, 2010)'
_computing_data_collection 'CrystalClear-SM Expert 2.0 (Rigaku, 2010)'
_computing_data_reduction 'CrystalClear-SM Expert 2.0 (Rigaku, 2010)'
_computing_molecular_graphics 'Bruker SHELXTL'
_computing_publication_material 'Bruker SHELXTL'
_computing_structure_refinement 'SHELXL-97 (Sheldrick, 1997)'
_computing_structure_solution 'SHELXS-97 (Sheldrick, 1990)'
_diffrn_ambient_temperature 93(2)
_diffrn_detector_area_resol_mean 14.7059
_diffrn_measured_fraction_theta_full 0.995
_diffrn_measured_fraction_theta_max 0.993
_diffrn_measurement_device_type CCD
_diffrn_measurement_method '\w and \f scans'
_diffrn_radiation_monochromator confocal
_diffrn_radiation_source 'rotating anode'
_diffrn_radiation_type MoK\a
_diffrn_radiation_wavelength 0.71073
_diffrn_reflns_av_R_equivalents 0.0317
_diffrn_reflns_av_sigmaI/netI 0.0326
_diffrn_reflns_limit_h_max 13
_diffrn_reflns_limit_h_min -11
_diffrn_reflns_limit_k_max 13
_diffrn_reflns_limit_k_min -12
_diffrn_reflns_limit_l_max 17
_diffrn_reflns_limit_l_min -17
_diffrn_reflns_number 10821
_diffrn_reflns_theta_full 25.00
_diffrn_reflns_theta_max 25.33
_diffrn_reflns_theta_min 1.86
_exptl_absorpt_coefficient_mu 2.269
_exptl_absorpt_correction_T_max 1.000
_exptl_absorpt_correction_T_min 0.807
_exptl_absorpt_correction_type multi-scan
_exptl_absorpt_process_details 'Jacobson, R. (1998) Private communication'
_exptl_crystal_colour Colorless
_exptl_crystal_density_diffrn 1.533
_exptl_crystal_density_method 'not measured'
_exptl_crystal_description Prism
_exptl_crystal_F_000 848
_exptl_crystal_size_max 0.24
_exptl_crystal_size_mid 0.15
_exptl_crystal_size_min 0.15
_refine_diff_density_max 0.334
_refine_diff_density_min -0.399
_refine_diff_density_rms 0.062
_refine_ls_extinction_method none
_refine_ls_goodness_of_fit_ref 1.042
_refine_ls_hydrogen_treatment constr
_refine_ls_matrix_type full
_refine_ls_number_parameters 203
_refine_ls_number_reflns 3253
_refine_ls_number_restraints 0
_refine_ls_restrained_S_all 1.042
_refine_ls_R_factor_all 0.0268
_refine_ls_R_factor_gt 0.0241
_refine_ls_shift/su_max 0.000
_refine_ls_shift/su_mean 0.000
_refine_ls_structure_factor_coef Fsqd
_refine_ls_weighting_details 'calc w=1/[\s^2^(Fo^2^)+(0.0295P)^2^+0.2793P] where P=(Fo^2^+2Fc^2^)/3'
_refine_ls_weighting_scheme calc
_refine_ls_wR_factor_gt 0.0569
_refine_ls_wR_factor_ref 0.0587
_reflns_number_gt 3000
_reflns_number_total 3253
_reflns_threshold_expression >2sigma(I)
_cod_data_source_file ja502625z_si_001.cif
_cod_data_source_block 2
_cod_depositor_comments
;
The following automatic conversions were performed:

'_symmetry_cell_setting' value 'Monoclinic' changed to 'monoclinic'
according to
/usr/data/users/saulius/crontab/automatic-downloads/rss-feeds/ACS/lib/dictionaries/cif_core.dic
dictionary named 'cif_core.dic' version 2.4.2 from 2011-04-26.

Automatic conversion script
Id: cif_fix_values 2281 2013-09-26 08:29:07Z andrius 

 Adding full bibliography for 4121710--4121714.cif.
;
_cod_original_cell_volume 1799.0(9)
_cod_original_sg_symbol_H-M 'P 21/c'
_cod_database_code 4121710

loop_
_symmetry_equiv_pos_as_xyz
'x, y, z'
'-x, y+1/2, -z+1/2'
'-x, -y, -z'
'x, -y-1/2, z-1/2'

loop_
_atom_site_label
_atom_site_type_symbol
_atom_site_fract_x
_atom_site_fract_y
_atom_site_fract_z
_atom_site_U_iso_or_equiv
_atom_site_adp_type
_atom_site_occupancy
_atom_site_symmetry_multiplicity
_atom_site_calc_flag
_atom_site_refinement_flags
As1 As 0.648765(16) 0.411733(16) 0.072004(12) 0.01274(8) Uani 1 1 d .
Cl1 Cl 0.83288(4) 0.39949(4) 0.02928(3) 0.02016(12) Uani 1 1 d .
Cl2 Cl 0.46207(4) 0.43643(4) 0.12616(3) 0.01683(12) Uani 1 1 d .
P1 P 0.73984(4) 0.31247(4) 0.22162(3) 0.01265(12) Uani 1 1 d .
C1 C 0.70421(16) 0.56336(16) 0.14213(13) 0.0131(4) Uani 1 1 d .
C2 C 0.68859(16) 0.67621(16) 0.10031(13) 0.0146(4) Uani 1 1 d .
H2A H 0.6525 0.6819 0.0334 0.018 Uiso 1 1 calc R
C3 C 0.72468(16) 0.78469(16) 0.15393(13) 0.0163(4) Uani 1 1 d .
H3A H 0.7142 0.8609 0.1228 0.020 Uiso 1 1 calc R
C4 C 0.77463(16) 0.77807(15) 0.25069(13) 0.0137(4) Uani 1 1 d .
C5 C 0.78808(15) 0.66316(15) 0.29365(13) 0.0130(4) Uani 1 1 d .
C6 C 0.83482(16) 0.66775(16) 0.39352(13) 0.0142(4) Uani 1 1 d .
C7 C 0.85116(16) 0.56090(17) 0.44393(14) 0.0178(4) Uani 1 1 d .
H7A H 0.8813 0.5617 0.5113 0.021 Uiso 1 1 calc R
C8 C 0.82237(17) 0.44949(17) 0.39384(14) 0.0166(4) Uani 1 1 d .
H8A H 0.8352 0.3759 0.4287 0.020 Uiso 1 1 calc R
C9 C 0.77615(16) 0.44535(16) 0.29576(13) 0.0137(4) Uani 1 1 d .
C10 C 0.75617(15) 0.55442(16) 0.24259(13) 0.0123(4) Uani 1 1 d .
C11 C 0.82050(17) 0.87185(16) 0.32852(13) 0.0176(4) Uani 1 1 d .
H11A H 0.7558 0.9312 0.3270 0.021 Uiso 1 1 calc R
H11B H 0.8917 0.9156 0.3211 0.021 Uiso 1 1 calc R
C12 C 0.85682(16) 0.79884(17) 0.42293(13) 0.0179(4) Uani 1 1 d .
H12A H 0.9436 0.8125 0.4592 0.022 Uiso 1 1 calc R
H12B H 0.8061 0.8230 0.4627 0.022 Uiso 1 1 calc R
C13 C 0.88329(16) 0.23608(16) 0.22637(13) 0.0150(4) Uani 1 1 d .
H13A H 0.9325 0.2946 0.2021 0.018 Uiso 1 1 calc R
C14 C 0.85950(18) 0.12525(17) 0.16067(14) 0.0209(4) Uani 1 1 d .
H14A H 0.9373 0.0927 0.1580 0.031 Uiso 1 1 calc R
H14B H 0.8093 0.1491 0.0968 0.031 Uiso 1 1 calc R
H14C H 0.8167 0.0632 0.1853 0.031 Uiso 1 1 calc R
C15 C 0.95895(17) 0.20291(17) 0.32831(13) 0.0192(4) Uani 1 1 d .
H15A H 1.0320 0.1585 0.3274 0.029 Uiso 1 1 calc R
H15B H 0.9101 0.1521 0.3568 0.029 Uiso 1 1 calc R
H15C H 0.9830 0.2769 0.3659 0.029 Uiso 1 1 calc R
C16 C 0.64450(16) 0.20139(16) 0.25934(13) 0.0169(4) Uani 1 1 d .
H16A H 0.7014 0.1389 0.2978 0.020 Uiso 1 1 calc R
C17 C 0.55797(18) 0.13480(18) 0.17346(14) 0.0233(5) Uani 1 1 d .
H17A H 0.5201 0.0664 0.1957 0.035 Uiso 1 1 calc R
H17B H 0.6042 0.1049 0.1327 0.035 Uiso 1 1 calc R
H17C H 0.4945 0.1906 0.1373 0.035 Uiso 1 1 calc R
C18 C 0.57646(18) 0.25473(17) 0.32385(14) 0.0208(4) Uani 1 1 d .
H18A H 0.5285 0.1911 0.3415 0.031 Uiso 1 1 calc R
H18B H 0.5220 0.3193 0.2900 0.031 Uiso 1 1 calc R
H18C H 0.6354 0.2878 0.3813 0.031 Uiso 1 1 calc R

loop_
_atom_site_aniso_label
_atom_site_aniso_U_11
_atom_site_aniso_U_22
_atom_site_aniso_U_33
_atom_site_aniso_U_23
_atom_site_aniso_U_13
_atom_site_aniso_U_12
As1 0.01484(12) 0.01189(12) 0.01128(12) -0.00060(7) 0.00376(9) -0.00008(7)
Cl1 0.0217(3) 0.0231(3) 0.0195(3) 0.00482(19) 0.0119(2) 0.0049(2)
Cl2 0.0156(2) 0.0178(2) 0.0172(3) -0.00022(18) 0.00541(19) -0.00016(19)
P1 0.0157(2) 0.0104(2) 0.0123(3) -0.00001(19) 0.00502(19) -0.00060(19)
C1 0.0105(9) 0.0152(10) 0.0144(10) -0.0015(7) 0.0051(7) -0.0014(7)
C2 0.0150(9) 0.0168(10) 0.0128(10) 0.0013(8) 0.0052(7) -0.0006(8)
C3 0.0178(10) 0.0120(10) 0.0196(11) 0.0040(7) 0.0066(8) -0.0010(8)
C4 0.0119(9) 0.0119(9) 0.0189(11) -0.0024(7) 0.0069(8) -0.0017(7)
C5 0.0102(9) 0.0146(10) 0.0153(10) -0.0015(7) 0.0057(7) -0.0016(7)
C6 0.0122(9) 0.0157(10) 0.0153(10) -0.0039(8) 0.0053(7) -0.0019(8)
C7 0.0206(10) 0.0203(10) 0.0126(10) -0.0006(8) 0.0054(8) -0.0006(8)
C8 0.0203(10) 0.0145(10) 0.0154(10) 0.0026(8) 0.0064(8) 0.0012(8)
C9 0.0147(9) 0.0124(9) 0.0144(10) -0.0016(7) 0.0050(8) -0.0019(8)
C10 0.0096(9) 0.0134(9) 0.0153(10) 0.0002(7) 0.0060(7) 0.0004(7)
C11 0.0188(9) 0.0138(10) 0.0211(11) -0.0032(8) 0.0075(8) -0.0005(8)
C12 0.0200(10) 0.0164(10) 0.0179(11) -0.0032(8) 0.0065(8) -0.0031(8)
C13 0.0157(9) 0.0143(9) 0.0160(10) 0.0015(7) 0.0066(8) 0.0017(8)
C14 0.0248(11) 0.0192(10) 0.0188(11) -0.0023(8) 0.0072(9) 0.0033(9)
C15 0.0175(10) 0.0205(11) 0.0187(11) 0.0008(8) 0.0040(8) 0.0019(8)
C16 0.0197(10) 0.0126(10) 0.0193(11) 0.0029(8) 0.0077(8) -0.0001(8)
C17 0.0242(11) 0.0184(10) 0.0275(12) -0.0028(9) 0.0085(9) -0.0061(9)
C18 0.0233(10) 0.0213(11) 0.0212(11) 0.0046(8) 0.0116(9) -0.0017(9)

loop_
_atom_type_symbol
_atom_type_description
_atom_type_scat_dispersion_real
_atom_type_scat_dispersion_imag
_atom_type_scat_source
C C 0.0033 0.0016 'International Tables Vol C Tables 4.2.6.8 and 6.1.1.4'
H H 0.0000 0.0000 'International Tables Vol C Tables 4.2.6.8 and 6.1.1.4'
P P 0.1023 0.0942 'International Tables Vol C Tables 4.2.6.8 and 6.1.1.4'
Cl Cl 0.1484 0.1585 'International Tables Vol C Tables 4.2.6.8 and 6.1.1.4'
As As 0.0499 2.0058 'International Tables Vol C Tables 4.2.6.8 and 6.1.1.4'

loop_
_geom_angle_atom_site_label_1
_geom_angle_atom_site_label_2
_geom_angle_atom_site_label_3
_geom_angle
C1 As1 P1 85.68(6)
C1 As1 Cl1 91.05(5)
P1 As1 Cl1 92.82(2)
C1 As1 Cl2 84.84(5)
P1 As1 Cl2 85.84(2)
Cl1 As1 Cl2 175.758(17)
C9 P1 C13 108.34(8)
C9 P1 C16 113.78(9)
C13 P1 C16 107.36(8)
C9 P1 As1 98.19(6)
C13 P1 As1 111.96(6)
C16 P1 As1 116.87(6)
C2 C1 C10 119.07(16)
C2 C1 As1 123.80(14)
C10 C1 As1 117.00(13)
C1 C2 C3 122.33(17)
C1 C2 H2A 118.8
C3 C2 H2A 118.8
C4 C3 C2 119.50(16)
C4 C3 H3A 120.2
C2 C3 H3A 120.2
C3 C4 C5 118.21(16)
C3 C4 C11 133.78(17)
C5 C4 C11 108.00(15)
C10 C5 C4 123.64(17)
C10 C5 C6 123.09(16)
C4 C5 C6 113.25(16)
C7 C6 C5 118.77(16)
C7 C6 C12 133.03(17)
C5 C6 C12 108.20(15)
C6 C7 C8 119.22(18)
C6 C7 H7A 120.4
C8 C7 H7A 120.4
C9 C8 C7 121.84(17)
C9 C8 H8A 119.1
C7 C8 H8A 119.1
C8 C9 C10 119.85(16)
C8 C9 P1 127.38(14)
C10 C9 P1 112.74(13)
C5 C10 C9 117.19(16)
C5 C10 C1 117.22(16)
C9 C10 C1 125.58(16)
C4 C11 C12 105.18(14)
C4 C11 H11A 110.7
C12 C11 H11A 110.7
C4 C11 H11B 110.7
C12 C11 H11B 110.7
H11A C11 H11B 108.8
C6 C12 C11 105.30(14)
C6 C12 H12A 110.7
C11 C12 H12A 110.7
C6 C12 H12B 110.7
C11 C12 H12B 110.7
H12A C12 H12B 108.8
C14 C13 C15 111.60(15)
C14 C13 P1 111.15(12)
C15 C13 P1 112.08(13)
C14 C13 H13A 107.2
C15 C13 H13A 107.2
P1 C13 H13A 107.2
C13 C14 H14A 109.5
C13 C14 H14B 109.5
H14A C14 H14B 109.5
C13 C14 H14C 109.5
H14A C14 H14C 109.5
H14B C14 H14C 109.5
C13 C15 H15A 109.5
C13 C15 H15B 109.5
H15A C15 H15B 109.5
C13 C15 H15C 109.5
H15A C15 H15C 109.5
H15B C15 H15C 109.5
C18 C16 C17 111.90(16)
C18 C16 P1 113.81(13)
C17 C16 P1 111.20(13)
C18 C16 H16A 106.5
C17 C16 H16A 106.5
P1 C16 H16A 106.5
C16 C17 H17A 109.5
C16 C17 H17B 109.5
H17A C17 H17B 109.5
C16 C17 H17C 109.5
H17A C17 H17C 109.5
H17B C17 H17C 109.5
C16 C18 H18A 109.5
C16 C18 H18B 109.5
H18A C18 H18B 109.5
C16 C18 H18C 109.5
H18A C18 H18C 109.5
H18B C18 H18C 109.5

loop_
_geom_bond_atom_site_label_1
_geom_bond_atom_site_label_2
_geom_bond_distance
As1 C1 1.9707(18)
As1 P1 2.4029(7)
As1 Cl1 2.4060(8)
As1 Cl2 2.5410(8)
P1 C9 1.8037(18)
P1 C13 1.8419(19)
P1 C16 1.8492(19)
C1 C2 1.379(2)
C1 C10 1.425(3)
C2 C3 1.427(2)
C2 H2A 0.9500
C3 C4 1.371(3)
C3 H3A 0.9500
C4 C5 1.407(2)
C4 C11 1.518(2)
C5 C10 1.407(2)
C5 C6 1.410(3)
C6 C7 1.379(3)
C6 C12 1.511(3)
C7 C8 1.423(3)
C7 H7A 0.9500
C8 C9 1.385(3)
C8 H8A 0.9500
C9 C10 1.419(2)
C11 C12 1.556(3)
C11 H11A 0.9900
C11 H11B 0.9900
C12 H12A 0.9900
C12 H12B 0.9900
C13 C14 1.536(3)
C13 C15 1.536(3)
C13 H13A 1.0000
C14 H14A 0.9800
C14 H14B 0.9800
C14 H14C 0.9800
C15 H15A 0.9800
C15 H15B 0.9800
C15 H15C 0.9800
C16 C18 1.533(3)
C16 C17 1.539(3)
C16 H16A 1.0000
C17 H17A 0.9800
C17 H17B 0.9800
C17 H17C 0.9800
C18 H18A 0.9800
C18 H18B 0.9800
C18 H18C 0.9800

loop_
_geom_torsion_atom_site_label_1
_geom_torsion_atom_site_label_2
_geom_torsion_atom_site_label_3
_geom_torsion_atom_site_label_4
_geom_torsion
C1 As1 P1 C9 7.47(8)
Cl1 As1 P1 C9 98.31(6)
Cl2 As1 P1 C9 -77.66(6)
C1 As1 P1 C13 -106.16(8)
Cl1 As1 P1 C13 -15.32(6)
Cl2 As1 P1 C13 168.71(6)
C1 As1 P1 C16 129.45(9)
Cl1 As1 P1 C16 -139.71(7)
Cl2 As1 P1 C16 44.32(7)
P1 As1 C1 C2 177.54(15)
Cl1 As1 C1 C2 84.79(15)
Cl2 As1 C1 C2 -96.26(15)
P1 As1 C1 C10 -6.60(13)
Cl1 As1 C1 C10 -99.35(13)
Cl2 As1 C1 C10 79.60(13)
C10 C1 C2 C3 1.2(3)
As1 C1 C2 C3 176.94(13)
C1 C2 C3 C4 -1.3(3)
C2 C3 C4 C5 -0.2(3)
C2 C3 C4 C11 -178.97(18)
C3 C4 C5 C10 1.8(3)
C11 C4 C5 C10 -179.13(16)
C3 C4 C5 C6 -177.11(16)
C11 C4 C5 C6 2.0(2)
C10 C5 C6 C7 0.5(3)
C4 C5 C6 C7 179.43(16)
C10 C5 C6 C12 -179.29(15)
C4 C5 C6 C12 -0.4(2)
C5 C6 C7 C8 1.0(3)
C12 C6 C7 C8 -179.22(18)
C6 C7 C8 C9 -1.2(3)
C7 C8 C9 C10 -0.1(3)
C7 C8 C9 P1 177.79(14)
C13 P1 C9 C8 -69.57(18)
C16 P1 C9 C8 49.74(19)
As1 P1 C9 C8 173.96(16)
C13 P1 C9 C10 108.46(14)
C16 P1 C9 C10 -132.23(13)
As1 P1 C9 C10 -8.01(13)
C4 C5 C10 C9 179.38(16)
C6 C5 C10 C9 -1.8(3)
C4 C5 C10 C1 -1.9(3)
C6 C5 C10 C1 176.90(16)
C8 C9 C10 C5 1.6(3)
P1 C9 C10 C5 -176.61(13)
C8 C9 C10 C1 -177.03(17)
P1 C9 C10 C1 4.8(2)
C2 C1 C10 C5 0.4(3)
As1 C1 C10 C5 -175.69(12)
C2 C1 C10 C9 178.99(16)
As1 C1 C10 C9 2.9(2)
C3 C4 C11 C12 176.24(19)
C5 C4 C11 C12 -2.65(19)
C7 C6 C12 C11 178.92(19)
C5 C6 C12 C11 -1.30(19)
C4 C11 C12 C6 2.36(18)
C9 P1 C13 C14 -177.14(13)
C16 P1 C13 C14 59.58(15)
As1 P1 C13 C14 -69.96(14)
C9 P1 C13 C15 57.21(15)
C16 P1 C13 C15 -66.07(14)
As1 P1 C13 C15 164.39(11)
C9 P1 C16 C18 19.50(16)
C13 P1 C16 C18 139.37(14)
As1 P1 C16 C18 -93.93(13)
C9 P1 C16 C17 146.98(13)
C13 P1 C16 C17 -93.15(14)
As1 P1 C16 C17 33.54(15)
